data_8100670
loop_
_publ_author_name
'Ernst, Richard D.'
'Newbound, Timothy D.'
'Arif, Atta M.'

_publ_section_title
;
Crystal structure of (carbonyl)(2,4-dimethylpentadienyl)[(1,2,3-\h)-
2,4-dimethyl-4-trimethylphosphonio-2-pentenyl]ruthenium(II), [(CH~3~)
~3~P(RuC~15~H~23~O)][BF~4~]
;
_journal_issue 3
_journal_name_full 'Zeitschrift f\"ur Kristallographie - New Crystal Structures'
_journal_page_first 329
_journal_page_last 330
_journal_volume 217
_journal_year 2002
_chemical_formula_structural ' [(CH3)3 P(RuC15 H23 O)][BF4] '
_chemical_formula_sum 'C18 H32 B F4 O P Ru'
_chemical_formula_weight 483.29
_space_group_IT_number 2
_symmetry_cell_setting triclinic
_symmetry_space_group_name_Hall '-P 1'
_symmetry_space_group_name_H-M 'P -1'
_cell_angle_alpha 82.465(2)
_cell_angle_beta 85.7030(16)
_cell_angle_gamma 66.4318(19)
_cell_formula_units_Z 2
_cell_length_a 7.7050(3)
_cell_length_b 8.2990(2)
_cell_length_c 19.1647(8)
_cell_measurement_temperature 200.00(10)
_cell_volume 1113.20(7)
_diffrn_ambient_temperature 200.00(10)
_exptl_crystal_density_diffrn 1.442
_cod_depositor_comments
;
The following automatic conversions were performed:
'_symmetry_cell_setting' value 'Triclinic' changed to 'triclinic'
according to '/home/saulius/struct/CIF-dictionaries/cif_core.dic'
dictionary named 'cif_core.dic' version 2.4.1 from 2010-06-29.

Automatic conversion script
Id: cif_fix_enum 1527 2010-12-29 10:47:43Z saulius 

The following automatic conversions were performed:

'_cell_measurement_temperature' value '200(0.1)' was changed to
'200.00(10)' - precision was
estimated.

'_diffrn_ambient_temperature' value '200(0.1)' was
changed to '200.00(10)' - precision was estimated.

Automatic conversion script
Id: cif_fix_values 1646 2011-03-28 12:23:43Z adriana 
;
_cod_original_formula_sum 'C18 H32 B1 F4 O1 P1 Ru1'
_cod_database_code 8100670

loop_
_symmetry_equiv_pos_as_xyz
'x, y, z'
'-x, -y, -z'

loop_
_atom_site_label
_atom_site_type_symbol
_atom_site_fract_x
_atom_site_fract_y
_atom_site_fract_z
_atom_site_U_iso_or_equiv
_atom_site_adp_type
_atom_site_occupancy
_atom_site_symmetry_multiplicity
_atom_site_calc_flag
_atom_site_refinement_flags
_atom_site_disorder_assembly
_atom_site_disorder_group
Ru Ru 0.31085(2) 0.32919(2) 0.624784(9) 0.02813(6) Uani 0.9397(8) 2 d P . .
P P 0.33462(12) 0.37783(10) 0.87432(3) 0.04773(17) Uani 1 2 d . . .
F1 F 0.7289(4) -0.4178(3) 0.88648(16) 0.0981(8) Uani 1 2 d . . .
F2 F 0.6356(19) -0.1600(15) 0.8262(4) 0.110(3) Uani 0.576(19) 2 d P A 1
F3 F 0.5100(13) -0.1983(16) 0.9289(7) 0.141(4) Uani 0.576(19) 2 d P A 1
F4 F 0.8008(12) -0.2147(11) 0.9200(4) 0.096(3) Uani 0.576(19) 2 d P A 1
F2' F 0.529(3) -0.1412(15) 0.8408(9) 0.135(7) Uani 0.424(19) 2 d P A 2
F3' F 0.564(3) -0.1806(15) 0.9484(5) 0.149(7) Uani 0.424(19) 2 d P A 2
F4' F 0.7993(17) -0.1723(19) 0.8777(18) 0.161(9) Uani 0.424(19) 2 d P A 2
O O 0.2412(4) 0.7141(3) 0.59344(12) 0.0645(6) Uani 1 2 d . B 3
B B 0.6651(6) -0.2398(5) 0.88945(18) 0.0583(8) Uani 1 2 d . C 3
C1 C 0.2848(4) 0.3396(4) 0.50699(14) 0.0428(5) Uani 1 2 d . D 3
H1A H 0.175(5) 0.427(4) 0.4784(17) 0.051 Uiso 1 2 d . E 3
H1B H 0.394(5) 0.353(4) 0.4848(18) 0.051 Uiso 1 2 d . F 3
C2 C 0.2816(3) 0.1795(3) 0.54098(13) 0.0390(5) Uani 1 2 d . D 3
C3 C 0.4286(4) 0.0609(3) 0.58693(14) 0.0423(5) Uani 1 2 d . D 3
H3 H 0.419(4) -0.051(4) 0.6123(17) 0.051 Uiso 1 2 d . G 3
C4 C 0.5797(4) 0.0924(4) 0.61164(15) 0.0487(6) Uani 1 2 d . D 3
C5 C 0.6117(4) 0.2488(5) 0.58889(17) 0.0523(7) Uani 1 2 d . D 3
H5A H 0.708(5) 0.273(5) 0.616(2) 0.063 Uiso 1 2 d . H 3
H5B H 0.610(5) 0.287(5) 0.536(2) 0.063 Uiso 1 2 d . I 3
C6 C 0.1135(4) 0.1355(4) 0.53362(16) 0.0485(6) Uani 1 2 d . D 3
H6A H 0.0006 0.2451 0.5250 0.073 Uiso 1 2 calc R D 3
H6B H 0.0940 0.0674 0.5770 0.073 Uiso 1 2 calc R D 3
H6C H 0.1361 0.0653 0.4940 0.073 Uiso 1 2 calc R D 3
C7 C 0.6999(5) -0.0357(5) 0.66883(19) 0.0745(11) Uani 1 2 d . D 3
H7A H 0.6296 -0.1016 0.6945 0.112 Uiso 1 2 calc R D 3
H7B H 0.7325 0.0291 0.7014 0.112 Uiso 1 2 calc R D 3
H7C H 0.8162 -0.1185 0.6480 0.112 Uiso 1 2 calc R D 3
C8 C 0.0226(4) 0.3967(4) 0.67526(14) 0.0439(5) Uani 1 2 d . D 3
H8A H -0.073(5) 0.362(4) 0.6559(18) 0.053 Uiso 1 2 d . J 3
H8B H -0.037(5) 0.533(5) 0.6783(18) 0.053 Uiso 1 2 d . K 3
C9 C 0.1656(4) 0.2711(3) 0.71953(13) 0.0394(5) Uani 1 2 d . D 3
C10 C 0.3214(3) 0.3077(3) 0.74062(11) 0.0332(4) Uani 1 2 d . D 3
H10 H 0.420(4) 0.211(4) 0.7568(16) 0.040 Uiso 1 2 d . L 3
C11 C 0.3135(4) 0.4606(3) 0.77949(12) 0.0416(5) Uani 1 2 d . D 3
C12 C 0.1687(5) 0.0856(4) 0.73599(16) 0.0566(7) Uani 1 2 d . D 3
H12A H 0.1006 0.0775 0.7807 0.085 Uiso 1 2 calc R D 3
H12B H 0.3002 -0.0005 0.7396 0.085 Uiso 1 2 calc R D 3
H12C H 0.1074 0.0603 0.6983 0.085 Uiso 1 2 calc R D 3
C13 C 0.4859(5) 0.5080(5) 0.75826(16) 0.0564(7) Uani 1 2 d . D 3
H13A H 0.4720 0.5666 0.7099 0.085 Uiso 1 2 calc R D 3
H13B H 0.6018 0.3998 0.7611 0.085 Uiso 1 2 calc R D 3
H13C H 0.4934 0.5878 0.7903 0.085 Uiso 1 2 calc R D 3
C14 C 0.1302(5) 0.6271(4) 0.77251(15) 0.0531(7) Uani 1 2 d . D 3
H14A H 0.1359 0.7131 0.8018 0.080 Uiso 1 2 calc R D 3
H14B H 0.0223 0.5961 0.7880 0.080 Uiso 1 2 calc R D 3
H14C H 0.1151 0.6789 0.7232 0.080 Uiso 1 2 calc R D 3
C15 C 0.2630(4) 0.5692(3) 0.60975(13) 0.0417(5) Uani 1 2 d . B 3
C16 C 0.5741(5) 0.2355(5) 0.89361(18) 0.0642(8) Uani 1 2 d . D 3
H16A H 0.6513 0.3057 0.8907 0.096 Uiso 1 2 calc R D 3
H16B H 0.6230 0.1483 0.8595 0.096 Uiso 1 2 calc R D 3
H16C H 0.5796 0.1742 0.9412 0.096 Uiso 1 2 calc R D 3
C17 C 0.2670(6) 0.5544(5) 0.92773(17) 0.0688(10) Uani 1 2 d . D 3
H17A H 0.2931 0.5059 0.9771 0.103 Uiso 1 2 calc R D 3
H17B H 0.1314 0.6271 0.9229 0.103 Uiso 1 2 calc R D 3
H17C H 0.3394 0.6273 0.9127 0.103 Uiso 1 2 calc R D 3
C18 C 0.1881(5) 0.2580(5) 0.89901(16) 0.0639(8) Uani 1 2 d . D 3
H18A H 0.1908 0.2266 0.9501 0.096 Uiso 1 2 calc R D 3
H18B H 0.2353 0.1499 0.8755 0.096 Uiso 1 2 calc R D 3
H18C H 0.0578 0.3315 0.8850 0.096 Uiso 1 2 calc R D 3
Ru' Ru 0.2750(4) 0.2125(4) 0.64340(14) 0.0272(8) Uani 0.0603(8) 2 d P D 4

loop_
_atom_site_aniso_label
_atom_site_aniso_U_11
_atom_site_aniso_U_22
_atom_site_aniso_U_33
_atom_site_aniso_U_23
_atom_site_aniso_U_13
_atom_site_aniso_U_12
Ru 0.02927(9) 0.02791(9) 0.02699(9) -0.00151(6) -0.00100(6) -0.01145(6)
P 0.0634(4) 0.0480(4) 0.0289(3) -0.0039(3) -0.0048(3) -0.0185(3)
F1 0.117(2) 0.0589(13) 0.111(2) -0.0056(13) -0.0320(17) -0.0230(13)
F2 0.160(9) 0.104(5) 0.040(2) 0.022(3) -0.021(4) -0.032(6)
F3 0.098(5) 0.170(8) 0.154(9) -0.039(6) 0.069(5) -0.059(5)
F4 0.102(5) 0.101(4) 0.097(4) -0.013(3) -0.043(4) -0.044(3)
F2' 0.196(15) 0.063(4) 0.109(10) 0.000(5) -0.107(10) 0.001(7)
F3' 0.269(18) 0.078(5) 0.045(4) 0.000(3) 0.037(6) -0.019(7)
F4' 0.081(6) 0.087(7) 0.32(3) -0.087(11) 0.070(11) -0.031(5)
O 0.1045(19) 0.0422(10) 0.0508(12) 0.0064(9) -0.0076(12) -0.0357(12)
B 0.073(2) 0.060(2) 0.0391(15) -0.0020(14) -0.0061(15) -0.0238(18)
C1 0.0457(13) 0.0454(13) 0.0355(11) -0.0051(10) -0.0017(10) -0.0157(11)
C2 0.0406(11) 0.0379(11) 0.0343(10) -0.0118(9) -0.0024(9) -0.0086(9)
C3 0.0421(12) 0.0346(11) 0.0417(12) -0.0061(9) 0.0001(10) -0.0058(9)
C4 0.0315(11) 0.0585(15) 0.0445(13) -0.0121(12) 0.0009(9) -0.0041(10)
C5 0.0373(12) 0.0720(19) 0.0501(15) -0.0091(14) 0.0016(11) -0.0240(13)
C6 0.0499(14) 0.0478(14) 0.0515(15) -0.0138(12) -0.0026(12) -0.0204(12)
C7 0.0498(17) 0.081(2) 0.0576(19) -0.0001(17) -0.0143(14) 0.0103(16)
C8 0.0351(11) 0.0528(14) 0.0440(13) -0.0086(11) 0.0022(9) -0.0173(10)
C9 0.0436(12) 0.0429(12) 0.0336(10) -0.0025(9) 0.0035(9) -0.0203(10)
C10 0.0381(10) 0.0314(9) 0.0279(9) -0.0010(8) -0.0009(8) -0.0122(8)
C11 0.0541(14) 0.0383(11) 0.0307(10) -0.0021(9) -0.0056(9) -0.0163(10)
C12 0.079(2) 0.0561(16) 0.0464(15) 0.0015(13) 0.0031(14) -0.0424(16)
C13 0.075(2) 0.0675(18) 0.0429(14) -0.0059(13) -0.0086(13) -0.0443(17)
C14 0.0714(18) 0.0376(12) 0.0406(13) -0.0054(10) -0.0086(13) -0.0096(12)
C15 0.0538(14) 0.0375(11) 0.0331(11) 0.0000(9) -0.0020(10) -0.0182(10)
C16 0.072(2) 0.0629(19) 0.0504(16) -0.0021(14) -0.0173(15) -0.0170(16)
C17 0.095(3) 0.0615(19) 0.0395(14) -0.0135(14) -0.0064(16) -0.0172(18)
C18 0.080(2) 0.072(2) 0.0389(14) 0.0049(14) 0.0014(14) -0.0326(18)
Ru' 0.0287(13) 0.0283(13) 0.0250(12) -0.0037(9) -0.0029(9) -0.0109(9)

loop_
_geom_bond_atom_site_label_1
_geom_bond_atom_site_label_2
_geom_bond_distance
_geom_bond_site_symmetry_2
_geom_bond_publ_flag
Ru Ru' 1.118(3) . ?
Ru C15 1.861(3) . ?
Ru C9 2.163(2) . ?
Ru C10 2.209(2) . ?
Ru C5 2.222(3) . ?
Ru C2 2.230(2) . ?
Ru C8 2.237(3) . ?
Ru C4 2.239(3) . ?
Ru C3 2.240(2) . ?
Ru C1 2.269(3) . ?
P C17 1.780(3) . ?
P C18 1.784(4) . ?
P C16 1.784(4) . ?
P C11 1.852(2) . ?
F1 B 1.365(5) . ?
O C15 1.149(3) . ?
C1 C2 1.409(4) . ?
C1 H1A 1.01(3) . ?
C1 H1B 0.96(3) . ?
C2 C3 1.434(3) . ?
C2 C6 1.500(4) . ?
C3 C4 1.417(4) . ?
C3 H3 1.02(3) . ?
C4 C5 1.423(5) . ?
C4 C7 1.500(4) . ?
C5 H5A 1.03(4) . ?
C5 H5B 1.01(4) . ?
C6 H6A 0.9800 . ?
C6 H6B 0.9800 . ?
C6 H6C 0.9800 . ?
C7 H7A 0.9800 . ?
C7 H7B 0.9800 . ?
C7 H7C 0.9800 . ?
C8 C9 1.418(4) . ?
C8 H8A 1.00(3) . ?
C8 H8B 1.04(3) . ?
C9 C10 1.447(3) . ?
C9 C12 1.521(4) . ?
C10 C11 1.533(3) . ?
C10 H10 0.89(3) . ?
C11 C14 1.530(4) . ?
C11 C13 1.543(4) . ?
C12 H12A 0.9800 . ?
C12 H12B 0.9800 . ?
C12 H12C 0.9800 . ?
C13 H13A 0.9800 . ?
C13 H13B 0.9800 . ?
C13 H13C 0.9800 . ?
C14 H14A 0.9800 . ?
C14 H14B 0.9800 . ?
C14 H14C 0.9800 . ?
C16 H16A 0.9800 . ?
C16 H16B 0.9800 . ?
C16 H16C 0.9800 . ?
C17 H17A 0.9800 . ?
C17 H17B 0.9800 . ?
C17 H17C 0.9800 . ?
C18 H18A 0.9800 . ?
C18 H18B 0.9800 . ?
C18 H18C 0.9800 . ?
